data_7224064
loop_
_publ_author_name
'Steinebach, Christian'
'Schulz-Fincke, Anna-Christina'
'Schnakenburg, Gregor'
'G\"utschow, Michael'

_publ_section_title
;
 In situ generation and trapping of thioimidates: an intermolecular tandem
 reaction to 4-acylimino-4H-3,1-benzothiazines
;
_journal_name_full 'RSC Adv.'
_journal_paper_doi 10.1039/C6RA00196C
_journal_year 2016
_chemical_formula_sum 'C15 H19 N3 O S'
_chemical_formula_weight 289.39
_chemical_name_systematic
;
 ?
;
_space_group_crystal_system triclinic
_space_group_IT_number 2
_space_group_name_Hall '-P 1'
_space_group_name_H-M_alt 'P -1'
_symmetry_space_group_name_Hall '-P 1'
_symmetry_space_group_name_H-M 'P -1'
_atom_sites_solution_hydrogens geom
_audit_creation_method SHELXL-2013
_audit_update_record
;
2015-10-23 deposited with the CCDC.
2016-01-27 downloaded from the CCDC.
;
_cell_angle_alpha 68.543(2)
_cell_angle_beta 88.694(2)
_cell_angle_gamma 86.510(2)
_cell_formula_units_Z 2
_cell_length_a 8.5114(5)
_cell_length_b 9.3301(6)
_cell_length_c 9.6190(6)
_cell_measurement_temperature 123(2)
_cell_volume 709.61(8)
_computing_structure_refinement 'SHELXL-2013 (Sheldrick, 2013)'
_diffrn_ambient_temperature 123(2)
_diffrn_measured_fraction_theta_full 0.997
_diffrn_measured_fraction_theta_max 0.998
_diffrn_measurement_device_type 'Bruker X8-KappaApex II'
_diffrn_radiation_monochromator graphite
_diffrn_radiation_source 'fine-focus sealed tube'
_diffrn_radiation_type MoK\a
_diffrn_radiation_wavelength 0.71073
_diffrn_reflns_av_R_equivalents 0.0373
_diffrn_reflns_av_unetI/netI 0.0223
_diffrn_reflns_laue_measured_fraction_full 0.997
_diffrn_reflns_laue_measured_fraction_max 0.998
_diffrn_reflns_limit_h_max 11
_diffrn_reflns_limit_h_min -11
_diffrn_reflns_limit_k_max 12
_diffrn_reflns_limit_k_min -12
_diffrn_reflns_limit_l_max 12
_diffrn_reflns_limit_l_min -12
_diffrn_reflns_number 25766
_diffrn_reflns_point_group_measured_fraction_full 0.997
_diffrn_reflns_point_group_measured_fraction_max 0.998
_diffrn_reflns_theta_full 25.242
_diffrn_reflns_theta_max 27.996
_diffrn_reflns_theta_min 2.349
_exptl_absorpt_coefficient_mu 0.228
_exptl_absorpt_correction_T_max 0.7462
_exptl_absorpt_correction_T_min 0.6382
_exptl_absorpt_correction_type empirical
_exptl_absorpt_process_details 'Bruker SADABS 2009/2'
_exptl_crystal_colour yellow
_exptl_crystal_density_diffrn 1.354
_exptl_crystal_density_method 'not measured'
_exptl_crystal_description rod
_exptl_crystal_F_000 308
_exptl_crystal_size_max 0.200
_exptl_crystal_size_mid 0.160
_exptl_crystal_size_min 0.120
_refine_diff_density_max 0.418
_refine_diff_density_min -0.292
_refine_diff_density_rms 0.057
_refine_ls_extinction_method none
_refine_ls_goodness_of_fit_ref 1.096
_refine_ls_hydrogen_treatment constr
_refine_ls_matrix_type full
_refine_ls_number_parameters 184
_refine_ls_number_reflns 3418
_refine_ls_number_restraints 0
_refine_ls_restrained_S_all 1.096
_refine_ls_R_factor_all 0.0447
_refine_ls_R_factor_gt 0.0356
_refine_ls_shift/su_max 0.007
_refine_ls_shift/su_mean 0.001
_refine_ls_structure_factor_coef Fsqd
_refine_ls_weighting_details
;
 w=1/[\s^2^(Fo^2^)+(0.0136P)^2^+0.6678P]
 where P=(Fo^2^+2Fc^2^)/3
;
_refine_ls_weighting_scheme calc
_refine_ls_wR_factor_gt 0.0780
_refine_ls_wR_factor_ref 0.0851
_reflns_Friedel_coverage 0.000
_reflns_number_gt 2993
_reflns_number_total 3418
_reflns_threshold_expression 'I > 2\s(I)'
_cod_data_source_file c6ra00196c2.cif
_cod_data_source_block 3407f
_cod_database_code 7224064
_shelx_space_group_comment
;
The symmetry employed for this shelxl refinement is uniquely defined
by the following loop, which should always be used as a source of
symmetry information in preference to the above space-group names.
They are only intended as comments.
;
_shelx_estimated_absorpt_t_min 0.956
_shelx_estimated_absorpt_t_max 0.973
_shelxl_version_number 2013-2

loop_
_space_group_symop_operation_xyz
'x, y, z'
'-x, -y, -z'

loop_
_atom_site_label
_atom_site_type_symbol
_atom_site_fract_x
_atom_site_fract_y
_atom_site_fract_z
_atom_site_U_iso_or_equiv
_atom_site_adp_type
_atom_site_occupancy
_atom_site_site_symmetry_order
_atom_site_calc_flag
_atom_site_refinement_flags_posn
_atom_site_refinement_flags_adp
C1 C 0.64487(16) 0.87106(15) 0.84634(16) 0.0160(3) Uani 1 1 d . .
C2 C 0.55580(16) 0.78808(16) 1.09361(16) 0.0157(3) Uani 1 1 d . .
C3 C 0.43744(16) 0.69368(16) 1.08136(15) 0.0154(3) Uani 1 1 d . .
C4 C 0.39655(16) 0.68072(15) 0.94048(15) 0.0150(3) Uani 1 1 d . .
C5 C 0.74458(18) 0.95836(17) 0.58570(16) 0.0211(3) Uani 1 1 d . .
H5A H 0.7902 1.0553 0.5202 0.025 Uiso 1 1 calc R U
H5B H 0.6337 0.9616 0.5552 0.025 Uiso 1 1 calc R U
C6 C 0.8346(2) 0.8228(2) 0.56214(19) 0.0275(3) Uani 1 1 d . .
H6A H 0.9448 0.8191 0.5913 0.041 Uiso 1 1 calc R U
H6B H 0.8294 0.8355 0.4566 0.041 Uiso 1 1 calc R U
H6C H 0.7874 0.7266 0.6234 0.041 Uiso 1 1 calc R U
C7 C 0.86843(17) 1.03396(17) 0.78174(17) 0.0203(3) Uani 1 1 d . .
H7A H 0.8239 1.0731 0.8579 0.024 Uiso 1 1 calc R U
H7B H 0.8949 1.1242 0.6927 0.024 Uiso 1 1 calc R U
C8 C 1.01876(18) 0.93638(19) 0.84300(19) 0.0259(3) Uani 1 1 d . .
H8A H 0.9937 0.8461 0.9307 0.039 Uiso 1 1 calc R U
H8B H 1.0921 0.9978 0.8716 0.039 Uiso 1 1 calc R U
H8C H 1.0673 0.9023 0.7662 0.039 Uiso 1 1 calc R U
C9 C 0.57763(17) 0.80215(17) 1.23286(16) 0.0197(3) Uani 1 1 d . .
H9 H 0.6549 0.8674 1.2420 0.024 Uiso 1 1 calc R U
C10 C 0.48922(18) 0.72321(18) 1.35595(17) 0.0210(3) Uani 1 1 d . .
H10 H 0.5056 0.7350 1.4485 0.025 Uiso 1 1 calc R U
C11 C 0.37553(18) 0.62583(18) 1.34496(16) 0.0216(3) Uani 1 1 d . .
H11 H 0.3160 0.5699 1.4302 0.026 Uiso 1 1 calc R U
C12 C 0.35043(17) 0.61151(17) 1.20998(16) 0.0189(3) Uani 1 1 d . .
H12 H 0.2731 0.5451 1.2030 0.023 Uiso 1 1 calc R U
C13 C 0.23113(17) 0.58636(16) 0.80492(16) 0.0174(3) Uani 1 1 d . .
C14 C 0.10765(17) 0.47092(17) 0.82876(16) 0.0196(3) Uani 1 1 d . .
H14A H 0.0106 0.5083 0.8666 0.024 Uiso 1 1 calc R U
H14B H 0.1450 0.3721 0.9064 0.024 Uiso 1 1 calc R U
C15 C 0.06776(18) 0.44170(19) 0.68882(18) 0.0226(3) Uani 1 1 d . .
H15A H 0.0275 0.5383 0.6122 0.034 Uiso 1 1 calc R U
H15B H -0.0126 0.3654 0.7123 0.034 Uiso 1 1 calc R U
H15C H 0.1626 0.4025 0.6516 0.034 Uiso 1 1 calc R U
N1 N 0.65724(14) 0.86768(14) 0.98133(13) 0.0169(2) Uani 1 1 d . .
N2 N 0.74800(14) 0.95065(14) 0.74031(13) 0.0172(2) Uani 1 1 d . .
N3 N 0.28329(14) 0.59384(14) 0.93860(13) 0.0169(2) Uani 1 1 d . .
O O 0.27554(14) 0.66721(14) 0.68066(12) 0.0275(3) Uani 1 1 d . .
S S 0.49942(4) 0.78552(4) 0.77684(4) 0.01775(10) Uani 1 1 d . .

loop_
_atom_site_aniso_label
_atom_site_aniso_U_11
_atom_site_aniso_U_22
_atom_site_aniso_U_33
_atom_site_aniso_U_23
_atom_site_aniso_U_13
_atom_site_aniso_U_12
C1 0.0141(6) 0.0132(6) 0.0187(7) -0.0034(5) 0.0007(5) -0.0008(5)
C2 0.0145(6) 0.0147(6) 0.0174(7) -0.0057(5) -0.0008(5) 0.0016(5)
C3 0.0150(6) 0.0150(6) 0.0158(6) -0.0056(5) 0.0003(5) 0.0019(5)
C4 0.0141(6) 0.0138(6) 0.0153(6) -0.0033(5) 0.0007(5) 0.0005(5)
C5 0.0216(7) 0.0234(7) 0.0149(7) -0.0022(6) 0.0002(5) -0.0060(6)
C6 0.0257(8) 0.0370(9) 0.0245(8) -0.0163(7) 0.0039(6) -0.0064(7)
C7 0.0184(7) 0.0180(7) 0.0246(7) -0.0072(6) 0.0030(6) -0.0066(5)
C8 0.0196(7) 0.0304(8) 0.0280(8) -0.0103(7) -0.0012(6) -0.0050(6)
C9 0.0189(7) 0.0217(7) 0.0201(7) -0.0098(6) -0.0025(5) 0.0012(5)
C10 0.0211(7) 0.0262(7) 0.0169(7) -0.0098(6) -0.0020(6) 0.0029(6)
C11 0.0205(7) 0.0256(7) 0.0158(7) -0.0045(6) 0.0027(5) 0.0003(6)
C12 0.0162(7) 0.0210(7) 0.0185(7) -0.0058(6) 0.0010(5) -0.0020(5)
C13 0.0166(7) 0.0172(6) 0.0182(7) -0.0063(5) -0.0007(5) -0.0009(5)
C14 0.0168(7) 0.0223(7) 0.0202(7) -0.0079(6) 0.0007(5) -0.0044(5)
C15 0.0182(7) 0.0277(8) 0.0263(8) -0.0146(6) -0.0004(6) -0.0046(6)
N1 0.0150(6) 0.0180(6) 0.0175(6) -0.0063(5) 0.0002(4) -0.0022(4)
N2 0.0164(6) 0.0177(6) 0.0166(6) -0.0049(5) 0.0016(5) -0.0040(4)
N3 0.0158(6) 0.0178(6) 0.0164(6) -0.0052(5) -0.0005(4) -0.0027(4)
O 0.0359(7) 0.0304(6) 0.0155(5) -0.0055(5) 0.0013(5) -0.0163(5)
S 0.01846(18) 0.02018(18) 0.01405(17) -0.00482(13) 0.00117(12) -0.00647(13)

loop_
_atom_type_symbol
_atom_type_description
_atom_type_scat_dispersion_real
_atom_type_scat_dispersion_imag
_atom_type_scat_source
C C 0.0033 0.0016 'International Tables Vol C Tables 4.2.6.8 and 6.1.1.4'
H H 0.0000 0.0000 'International Tables Vol C Tables 4.2.6.8 and 6.1.1.4'
N N 0.0061 0.0033 'International Tables Vol C Tables 4.2.6.8 and 6.1.1.4'
O O 0.0106 0.0060 'International Tables Vol C Tables 4.2.6.8 and 6.1.1.4'
S S 0.1246 0.1234 'International Tables Vol C Tables 4.2.6.8 and 6.1.1.4'

loop_
_geom_angle_atom_site_label_1
_geom_angle_atom_site_label_2
_geom_angle_atom_site_label_3
_geom_angle
N1 C1 N2 119.44(13)
N1 C1 S 127.01(11)
N2 C1 S 113.52(10)
N1 C2 C9 115.50(13)
N1 C2 C3 126.09(13)
C9 C2 C3 118.40(13)
C2 C3 C12 119.07(13)
C2 C3 C4 122.91(12)
C12 C3 C4 117.99(13)
N3 C4 C3 118.88(12)
N3 C4 S 121.91(11)
C3 C4 S 119.20(10)
N2 C5 C6 113.41(12)
N2 C5 H5A 108.9
C6 C5 H5A 108.9
N2 C5 H5B 108.9
C6 C5 H5B 108.9
H5A C5 H5B 107.7
C5 C6 H6A 109.5
C5 C6 H6B 109.5
H6A C6 H6B 109.5
C5 C6 H6C 109.5
H6A C6 H6C 109.5
H6B C6 H6C 109.5
N2 C7 C8 113.84(12)
N2 C7 H7A 108.8
C8 C7 H7A 108.8
N2 C7 H7B 108.8
C8 C7 H7B 108.8
H7A C7 H7B 107.7
C7 C8 H8A 109.5
C7 C8 H8B 109.5
H8A C8 H8B 109.5
C7 C8 H8C 109.5
H8A C8 H8C 109.5
H8B C8 H8C 109.5
C10 C9 C2 121.41(14)
C10 C9 H9 119.3
C2 C9 H9 119.3
C9 C10 C11 120.15(14)
C9 C10 H10 119.9
C11 C10 H10 119.9
C12 C11 C10 119.63(14)
C12 C11 H11 120.2
C10 C11 H11 120.2
C11 C12 C3 121.27(14)
C11 C12 H12 119.4
C3 C12 H12 119.4
O C13 N3 124.66(13)
O C13 C14 122.64(13)
N3 C13 C14 112.66(12)
C13 C14 C15 113.75(12)
C13 C14 H14A 108.8
C15 C14 H14A 108.8
C13 C14 H14B 108.8
C15 C14 H14B 108.8
H14A C14 H14B 107.7
C14 C15 H15A 109.5
C14 C15 H15B 109.5
H15A C15 H15B 109.5
C14 C15 H15C 109.5
H15A C15 H15C 109.5
H15B C15 H15C 109.5
C1 N1 C2 121.83(12)
C1 N2 C5 123.15(12)
C1 N2 C7 118.78(12)
C5 N2 C7 118.07(11)
C4 N3 C13 121.29(12)
C4 S C1 102.45(7)

loop_
_geom_bond_atom_site_label_1
_geom_bond_atom_site_label_2
_geom_bond_distance
C1 N1 1.2939(19)
C1 N2 1.3589(17)
C1 S 1.7790(14)
C2 N1 1.3829(18)
C2 C9 1.410(2)
C2 C3 1.4120(19)
C3 C12 1.4143(19)
C3 C4 1.4556(19)
C4 N3 1.3013(18)
C4 S 1.7651(14)
C5 N2 1.4632(19)
C5 C6 1.524(2)
C5 H5A 0.9900
C5 H5B 0.9900
C6 H6A 0.9800
C6 H6B 0.9800
C6 H6C 0.9800
C7 N2 1.4683(18)
C7 C8 1.521(2)
C7 H7A 0.9900
C7 H7B 0.9900
C8 H8A 0.9800
C8 H8B 0.9800
C8 H8C 0.9800
C9 C10 1.378(2)
C9 H9 0.9500
C10 C11 1.398(2)
C10 H10 0.9500
C11 C12 1.376(2)
C11 H11 0.9500
C12 H12 0.9500
C13 O 1.2227(18)
C13 N3 1.3968(18)
C13 C14 1.5045(19)
C14 C15 1.517(2)
C14 H14A 0.9900
C14 H14B 0.9900
C15 H15A 0.9800
C15 H15B 0.9800
C15 H15C 0.9800

loop_
_geom_torsion_atom_site_label_1
_geom_torsion_atom_site_label_2
_geom_torsion_atom_site_label_3
_geom_torsion_atom_site_label_4
_geom_torsion
N1 C2 C3 C12 175.68(13)
C9 C2 C3 C12 -2.9(2)
N1 C2 C3 C4 -6.5(2)
C9 C2 C3 C4 174.97(13)
C2 C3 C4 N3 -178.37(13)
C12 C3 C4 N3 -0.51(19)
C2 C3 C4 S 0.57(18)
C12 C3 C4 S 178.43(10)
N1 C2 C9 C10 -177.04(13)
C3 C2 C9 C10 1.7(2)
C2 C9 C10 C11 0.4(2)
C9 C10 C11 C12 -1.2(2)
C10 C11 C12 C3 -0.1(2)
C2 C3 C12 C11 2.1(2)
C4 C3 C12 C11 -175.82(13)
O C13 C14 C15 11.4(2)
N3 C13 C14 C15 -170.76(12)
N2 C1 N1 C2 -179.79(12)
S C1 N1 C2 2.4(2)
C9 C2 N1 C1 -176.41(13)
C3 C2 N1 C1 5.0(2)
N1 C1 N2 C5 178.85(13)
S C1 N2 C5 -3.03(17)
N1 C1 N2 C7 -1.5(2)
S C1 N2 C7 176.61(10)
C6 C5 N2 C1 -85.30(17)
C6 C5 N2 C7 95.06(15)
C8 C7 N2 C1 87.74(16)
C8 C7 N2 C5 -92.60(16)
C3 C4 N3 C13 175.07(12)
S C4 N3 C13 -3.84(19)
O C13 N3 C4 -6.3(2)
C14 C13 N3 C4 175.92(13)
N3 C4 S C1 -176.50(12)
C3 C4 S C1 4.59(12)
N1 C1 S C4 -6.46(14)
N2 C1 S C4 175.59(10)
